data_4032891
loop_
_publ_author_name
'Mallick, Rajendra K.'
'Prabagar, B.'
'Sahoo, Akhila K.'

_publ_section_title
;
 Regioselective Synthesis of 2,4,5-Trisubstituted Oxazoles and Ketene
 Aminals via Hydroamidation and Iodo-Imidation of Ynamides.
;
_journal_issue 19
_journal_name_full 'The Journal of organic chemistry'
_journal_page_first 10583
_journal_page_last 10594
_journal_paper_doi 10.1021/acs.joc.7b02124
_journal_volume 82
_journal_year 2017
_chemical_formula_sum 'C24 H24 N2 O3 S'
_chemical_formula_weight 420.51
_space_group_crystal_system monoclinic
_space_group_IT_number 14
_space_group_name_Hall '-P 2yn'
_space_group_name_H-M_alt 'P 1 21/n 1'
_symmetry_space_group_name_Hall '-P 2yn'
_symmetry_space_group_name_H-M 'P 1 21/n 1'
_atom_sites_solution_hydrogens mixed
_audit_creation_method SHELXL-2014/7
_cell_angle_alpha 90
_cell_angle_beta 92.0650(10)
_cell_angle_gamma 90
_cell_formula_units_Z 8
_cell_length_a 9.2350(4)
_cell_length_b 10.6767(4)
_cell_length_c 44.894(2)
_cell_measurement_reflns_used 9913
_cell_measurement_temperature 295(2)
_cell_measurement_theta_max 23.22
_cell_measurement_theta_min 2.27
_cell_volume 4423.6(3)
_computing_structure_refinement 'SHELXL-2014/7 (Sheldrick, 2014)'
_diffrn_ambient_temperature 295(2)
_diffrn_measured_fraction_theta_full 0.987
_diffrn_measured_fraction_theta_max 0.987
_diffrn_measurement_device_type 'Bruker APEX-II CCD'
_diffrn_measurement_method '\f and \w scans'
_diffrn_radiation_type MoK\a
_diffrn_radiation_wavelength 0.71073
_diffrn_reflns_av_R_equivalents 0.0661
_diffrn_reflns_av_unetI/netI 0.0373
_diffrn_reflns_Laue_measured_fraction_full 0.987
_diffrn_reflns_Laue_measured_fraction_max 0.987
_diffrn_reflns_limit_h_max 10
_diffrn_reflns_limit_h_min -10
_diffrn_reflns_limit_k_max 12
_diffrn_reflns_limit_k_min -12
_diffrn_reflns_limit_l_max 51
_diffrn_reflns_limit_l_min -52
_diffrn_reflns_number 61573
_diffrn_reflns_point_group_measured_fraction_full 0.987
_diffrn_reflns_point_group_measured_fraction_max 0.987
_diffrn_reflns_theta_full 25.071
_diffrn_reflns_theta_max 25.071
_diffrn_reflns_theta_min 2.237
_exptl_absorpt_coefficient_mu 0.174
_exptl_absorpt_correction_type none
_exptl_crystal_colour yellow
_exptl_crystal_density_diffrn 1.263
_exptl_crystal_description block
_exptl_crystal_F_000 1776
_exptl_crystal_size_max 0.32
_exptl_crystal_size_mid 0.24
_exptl_crystal_size_min 0.18
_refine_diff_density_max 0.223
_refine_diff_density_min -0.324
_refine_diff_density_rms 0.050
_refine_ls_extinction_method none
_refine_ls_goodness_of_fit_ref 1.156
_refine_ls_hydrogen_treatment mixed
_refine_ls_matrix_type full
_refine_ls_number_parameters 553
_refine_ls_number_reflns 7741
_refine_ls_number_restraints 0
_refine_ls_restrained_S_all 1.156
_refine_ls_R_factor_all 0.1022
_refine_ls_R_factor_gt 0.0625
_refine_ls_shift/su_max 0.001
_refine_ls_shift/su_mean 0.000
_refine_ls_structure_factor_coef Fsqd
_refine_ls_weighting_details 'w=1/[\s^2^(Fo^2^)+(0.0273P)^2^+5.2980P] where P=(Fo^2^+2Fc^2^)/3'
_refine_ls_weighting_scheme calc
_refine_ls_wR_factor_gt 0.1201
_refine_ls_wR_factor_ref 0.1397
_reflns_Friedel_coverage 0.000
_reflns_number_gt 5521
_reflns_number_total 7741
_reflns_threshold_expression 'I > 2\s(I)'
_cod_data_source_file jo7b02124_si_002.cif
_cod_data_source_block shelx_compound_3a
_cod_depositor_comments 'Adding full bibliography for 4032890--4032892.cif.'
_cod_original_cell_volume 4423.7(3)
_cod_database_code 4032891
_shelx_shelxl_version_number 2014/7
_shelx_space_group_comment
;
The symmetry employed for this shelxl refinement is uniquely defined
by the following loop, which should always be used as a source of
symmetry information in preference to the above space-group names.
They are only intended as comments.
;

loop_
_space_group_symop_operation_xyz
'x, y, z'
'-x+1/2, y+1/2, -z+1/2'
'-x, -y, -z'
'x-1/2, -y-1/2, z-1/2'

loop_
_atom_site_label
_atom_site_type_symbol
_atom_site_fract_x
_atom_site_fract_y
_atom_site_fract_z
_atom_site_U_iso_or_equiv
_atom_site_adp_type
_atom_site_occupancy
_atom_site_site_symmetry_order
_atom_site_calc_flag
_atom_site_refinement_flags_posn
_atom_site_refinement_flags_adp
S001 S 0.86724(9) 0.71495(8) 0.34308(2) 0.0450(2) Uani 1 1 d . .
S002 S 0.43126(9) 0.03118(10) 0.34417(2) 0.0535(3) Uani 1 1 d . .
O003 O 0.7820(2) 0.3368(2) 0.33205(5) 0.0513(6) Uani 1 1 d . .
O004 O 0.7380(2) 0.6511(2) 0.33337(5) 0.0538(6) Uani 1 1 d . .
O005 O 0.2826(2) 0.4051(2) 0.36671(6) 0.0597(7) Uani 1 1 d . .
O006 O 0.8641(3) 0.8437(2) 0.35139(6) 0.0671(7) Uani 1 1 d . .
N007 N 0.5045(3) 0.3173(3) 0.36253(6) 0.0433(7) Uani 1 1 d . .
N008 N 0.9744(3) 0.4276(3) 0.35598(6) 0.0408(7) Uani 1 1 d . .
O009 O 0.3781(3) -0.0870(3) 0.35487(6) 0.0709(8) Uani 1 1 d . .
N00A N 0.9281(3) 0.6382(2) 0.37258(5) 0.0405(6) Uani 1 1 d . .
N00B N 0.5315(3) 0.0994(2) 0.37078(6) 0.0416(6) Uani 1 1 d . .
O00C O 0.3296(3) 0.1231(3) 0.33333(6) 0.0744(8) Uani 1 1 d . .
C00D C 0.8960(3) 0.5080(3) 0.37490(6) 0.0373(7) Uani 1 1 d . .
C00E C 0.4859(3) 0.2172(3) 0.38250(7) 0.0388(7) Uani 1 1 d . .
C00F C 0.7080(3) 0.5297(3) 0.41408(7) 0.0439(8) Uani 1 1 d . .
C00G C 0.8045(3) 0.4614(3) 0.39416(7) 0.0409(7) Uani 1 1 d . .
H56G H 0.8006 0.3745 0.3953 0.049 Uiso 1 1 calc R U
C00H C 0.9917(3) 0.7023(3) 0.31444(7) 0.0431(8) Uani 1 1 d . .
C00I C 0.4374(3) 0.2377(3) 0.40966(7) 0.0446(8) Uani 1 1 d . .
H00I H 0.4315 0.3219 0.4148 0.053 Uiso 1 1 calc R U
C00J C 0.6258(3) 0.0129(3) 0.38879(7) 0.0440(8) Uani 1 1 d . .
H00E H 0.6576 -0.0544 0.3761 0.053 Uiso 1 1 calc R U
H00F H 0.5693 -0.0240 0.4043 0.053 Uiso 1 1 calc R U
C00K C 0.3918(3) 0.1511(3) 0.43284(7) 0.0453(8) Uani 1 1 d . .
C00L C 0.9125(3) 0.3485(3) 0.33601(7) 0.0410(7) Uani 1 1 d . .
C00M C 0.7568(3) 0.0761(3) 0.40292(7) 0.0429(8) Uani 1 1 d . .
C00N C 0.9779(4) 0.6055(3) 0.29400(7) 0.0521(9) Uani 1 1 d . .
H00N H 0.9041 0.5468 0.2955 0.063 Uiso 1 1 calc R U
C00O C 0.3998(3) 0.4013(3) 0.35471(8) 0.0472(8) Uani 1 1 d . .
C00P C 0.8740(4) 0.1083(3) 0.38620(8) 0.0505(9) Uani 1 1 d . .
H00P H 0.8705 0.0945 0.3657 0.061 Uiso 1 1 calc R U
C00Q C 0.5532(3) -0.0020(3) 0.31578(7) 0.0448(8) Uani 1 1 d . .
C00R C 1.0674(3) 0.6811(4) 0.38718(7) 0.0522(9) Uani 1 1 d . .
H00G H 1.1467 0.6307 0.3801 0.063 Uiso 1 1 calc R U
H00H H 1.0853 0.7676 0.3819 0.063 Uiso 1 1 calc R U
C00S C 0.3334(3) 0.0328(3) 0.42688(8) 0.0535(9) Uani 1 1 d . .
H00S H 0.3235 0.0048 0.4073 0.064 Uiso 1 1 calc R U
C00T C 0.5661(4) -0.1229(3) 0.30530(8) 0.0520(9) Uani 1 1 d . .
H00T H 0.5135 -0.1875 0.3136 0.062 Uiso 1 1 calc R U
C00U C 1.0614(4) 0.6697(4) 0.42025(8) 0.0565(10) Uani 1 1 d . .
C00V C 0.7403(4) -0.0547(4) 0.26986(7) 0.0536(9) Uani 1 1 d . .
C00W C 0.6581(4) -0.1473(3) 0.28224(8) 0.0556(9) Uani 1 1 d . .
H00W H 0.6644 -0.2286 0.2749 0.067 Uiso 1 1 calc R U
C00X C 1.1002(4) 0.7897(4) 0.31204(8) 0.0607(10) Uani 1 1 d . .
H00X H 1.1094 0.8554 0.3256 0.073 Uiso 1 1 calc R U
C00Y C 0.3996(4) 0.1902(4) 0.46232(8) 0.0614(10) Uani 1 1 d . .
H00Y H 0.4352 0.2697 0.4668 0.074 Uiso 1 1 calc R U
C00Z C 1.0183(4) 0.2741(4) 0.31826(8) 0.0621(10) Uani 1 1 d . .
H00A H 0.9926 0.1871 0.3187 0.093 Uiso 1 1 calc R U
H00B H 1.1143 0.2850 0.3268 0.093 Uiso 1 1 calc R U
H00C H 1.0152 0.3031 0.2980 0.093 Uiso 1 1 calc R U
C010 C 1.0748(4) 0.5972(4) 0.27135(8) 0.0652(11) Uani 1 1 d . .
H010 H 1.0653 0.5322 0.2576 0.078 Uiso 1 1 calc R U
C011 C 0.6961(4) 0.4856(4) 0.44299(8) 0.0637(10) Uani 1 1 d . .
H011 H 0.7498 0.4160 0.4492 0.076 Uiso 1 1 calc R U
C012 C 0.9970(4) 0.1611(4) 0.39984(10) 0.0653(11) Uani 1 1 d . .
H012 H 1.0756 0.1829 0.3885 0.078 Uiso 1 1 calc R U
C013 C 0.7656(4) 0.0963(4) 0.43329(8) 0.0669(11) Uani 1 1 d . .
H013 H 0.6878 0.0745 0.4448 0.080 Uiso 1 1 calc R U
C014 C 0.7270(4) 0.0650(4) 0.28100(8) 0.0672(11) Uani 1 1 d . .
H014 H 0.7819 0.1292 0.2731 0.081 Uiso 1 1 calc R U
C015 C 1.1841(4) 0.6821(5) 0.26862(8) 0.0708(12) Uani 1 1 d . .
C016 C 0.6244(4) 0.6306(4) 0.40528(9) 0.0648(11) Uani 1 1 d . .
H016 H 0.6299 0.6612 0.3860 0.078 Uiso 1 1 calc R U
C017 C 0.6339(4) 0.0922(4) 0.30369(8) 0.0655(11) Uani 1 1 d . .
H017 H 0.6261 0.1738 0.3107 0.079 Uiso 1 1 calc R U
C018 C 1.0018(4) 0.1808(4) 0.42999(11) 0.0766(13) Uani 1 1 d . .
H018 H 1.0837 0.2168 0.4391 0.092 Uiso 1 1 calc R U
C019 C 0.2901(4) -0.0433(4) 0.44991(10) 0.0681(11) Uani 1 1 d . .
H019 H 0.2528 -0.1225 0.4457 0.082 Uiso 1 1 calc R U
C01A C 1.1955(4) 0.7779(5) 0.28904(9) 0.0757(13) Uani 1 1 d . .
H88A H 1.2693 0.8365 0.2874 0.091 Uiso 1 1 calc R U
C01B C 0.4360(4) 0.4885(4) 0.33000(9) 0.0724(12) Uani 1 1 d . .
H01A H 0.3980 0.4557 0.3114 0.109 Uiso 1 1 calc R U
H01B H 0.5393 0.4967 0.3292 0.109 Uiso 1 1 calc R U
H01C H 0.3939 0.5692 0.3335 0.109 Uiso 1 1 calc R U
C01C C 0.8436(5) -0.0825(4) 0.24525(9) 0.0767(12) Uani 1 1 d . .
H01D H 0.8829 -0.0054 0.2381 0.115 Uiso 1 1 calc R U
H01E H 0.7925 -0.1248 0.2292 0.115 Uiso 1 1 calc R U
H01F H 0.9210 -0.1348 0.2529 0.115 Uiso 1 1 calc R U
C01D C 0.5320(5) 0.6870(4) 0.42492(11) 0.0830(14) Uani 1 1 d . .
H01G H 0.4749 0.7544 0.4187 0.100 Uiso 1 1 calc R U
C01E C 0.5248(5) 0.6434(5) 0.45365(11) 0.0813(14) Uani 1 1 d . .
H01H H 0.4644 0.6825 0.4669 0.098 Uiso 1 1 calc R U
C01F C 0.3020(5) -0.0021(5) 0.47891(10) 0.0850(14) Uani 1 1 d . .
H01I H 0.2731 -0.0537 0.4943 0.102 Uiso 1 1 calc R U
C01G C 0.6062(5) 0.5430(5) 0.46260(9) 0.0816(14) Uani 1 1 d . .
H01J H 0.6009 0.5132 0.4820 0.098 Uiso 1 1 calc R U
C01H C 0.3562(5) 0.1143(5) 0.48513(9) 0.0836(14) Uani 1 1 d . .
H01K H 0.3638 0.1424 0.5047 0.100 Uiso 1 1 calc R U
C01I C 0.8880(4) 0.1485(5) 0.44681(10) 0.0876(15) Uani 1 1 d . .
H01L H 0.8926 0.1614 0.4673 0.105 Uiso 1 1 calc R U
C01J C 0.9801(5) 0.7522(5) 0.43637(10) 0.0848(14) Uani 1 1 d . .
H01M H 0.9279 0.8156 0.4267 0.102 Uiso 1 1 calc R U
C01K C 1.1368(5) 0.5765(5) 0.43486(10) 0.0866(14) Uani 1 1 d . .
H01N H 1.1922 0.5210 0.4241 0.104 Uiso 1 1 calc R U
C01L C 0.9765(7) 0.7398(8) 0.46763(14) 0.125(3) Uani 1 1 d . .
H01O H 0.9227 0.7948 0.4789 0.150 Uiso 1 1 calc R U
C01M C 1.0535(10) 0.6455(10) 0.48082(16) 0.145(4) Uani 1 1 d . .
H01P H 1.0521 0.6373 0.5014 0.175 Uiso 1 1 calc R U
C01N C 1.2880(5) 0.6739(7) 0.24334(10) 0.124(2) Uani 1 1 d . .
H88G H 1.2400 0.6358 0.2263 0.187 Uiso 1 1 calc R U
H77H H 1.3704 0.6242 0.2495 0.187 Uiso 1 1 calc R U
H44I H 1.3196 0.7566 0.2382 0.187 Uiso 1 1 calc R U
C01O C 1.1315(8) 0.5640(8) 0.46548(16) 0.138(3) Uani 1 1 d . .
H01Q H 1.1816 0.4997 0.4753 0.166 Uiso 1 1 calc R U
H8A H 1.062(4) 0.431(3) 0.3574(7) 0.042(10) Uiso 1 1 d . .
H8B H 0.586(4) 0.324(3) 0.3542(8) 0.066(12) Uiso 1 1 d . .

loop_
_atom_site_aniso_label
_atom_site_aniso_U_11
_atom_site_aniso_U_22
_atom_site_aniso_U_33
_atom_site_aniso_U_23
_atom_site_aniso_U_13
_atom_site_aniso_U_12
S001 0.0394(4) 0.0439(5) 0.0520(5) -0.0005(4) 0.0058(4) 0.0021(4)
S002 0.0388(5) 0.0691(6) 0.0521(5) -0.0198(5) -0.0065(4) 0.0023(4)
O003 0.0335(13) 0.0639(16) 0.0566(14) -0.0154(12) 0.0029(10) 0.0009(11)
O004 0.0311(11) 0.0657(16) 0.0643(15) 0.0116(12) -0.0015(10) -0.0035(11)
O005 0.0303(12) 0.0677(17) 0.0816(18) 0.0042(14) 0.0084(12) 0.0118(11)
O006 0.0772(18) 0.0422(14) 0.0829(19) -0.0081(13) 0.0146(15) 0.0087(13)
N007 0.0248(14) 0.0507(18) 0.0547(17) 0.0000(14) 0.0043(12) 0.0065(13)
N008 0.0254(14) 0.0524(17) 0.0451(16) -0.0053(13) 0.0070(12) 0.0062(13)
O009 0.0662(17) 0.0780(19) 0.0692(17) -0.0238(15) 0.0106(13) -0.0316(15)
N00A 0.0347(14) 0.0463(16) 0.0405(14) -0.0040(12) 0.0012(11) -0.0042(12)
N00B 0.0360(14) 0.0456(16) 0.0426(15) -0.0122(12) -0.0086(11) 0.0083(12)
O00C 0.0503(15) 0.098(2) 0.0728(18) -0.0292(16) -0.0265(13) 0.0287(15)
C00D 0.0287(15) 0.0456(19) 0.0377(17) -0.0032(14) 0.0013(13) 0.0051(14)
C00E 0.0260(15) 0.0451(19) 0.0450(18) -0.0057(15) -0.0027(13) 0.0044(14)
C00F 0.0362(17) 0.048(2) 0.0484(19) -0.0105(16) 0.0125(14) -0.0040(15)
C00G 0.0370(17) 0.0444(19) 0.0415(18) -0.0051(15) 0.0054(14) 0.0016(15)
C00H 0.0377(17) 0.049(2) 0.0422(18) 0.0039(16) 0.0000(14) -0.0031(15)
C00I 0.0343(17) 0.047(2) 0.052(2) -0.0098(16) 0.0024(15) 0.0044(15)
C00J 0.0358(17) 0.0445(19) 0.052(2) -0.0059(15) -0.0014(14) 0.0083(15)
C00K 0.0315(16) 0.056(2) 0.049(2) -0.0071(17) 0.0047(14) 0.0050(16)
C00L 0.0370(18) 0.0445(19) 0.0420(18) -0.0023(15) 0.0071(14) 0.0066(15)
C00M 0.0364(17) 0.0418(19) 0.050(2) -0.0027(15) -0.0039(15) 0.0138(14)
C00N 0.052(2) 0.055(2) 0.049(2) 0.0004(17) 0.0035(16) -0.0109(17)
C00O 0.0319(18) 0.047(2) 0.062(2) -0.0041(17) -0.0022(15) 0.0027(15)
C00P 0.045(2) 0.047(2) 0.059(2) 0.0035(17) -0.0058(17) 0.0092(16)
C00Q 0.0435(18) 0.051(2) 0.0392(18) -0.0098(16) -0.0086(14) 0.0034(16)
C00R 0.0403(18) 0.066(2) 0.050(2) -0.0110(18) 0.0027(15) -0.0141(17)
C00S 0.0389(18) 0.065(2) 0.057(2) -0.0076(19) 0.0106(16) -0.0004(18)
C00T 0.056(2) 0.047(2) 0.052(2) -0.0025(17) -0.0052(17) 0.0032(17)
C00U 0.046(2) 0.074(3) 0.049(2) -0.012(2) -0.0025(17) -0.0201(19)
C00V 0.053(2) 0.064(2) 0.044(2) -0.0070(18) -0.0048(16) 0.0061(19)
C00W 0.066(2) 0.047(2) 0.054(2) -0.0092(17) 0.0010(18) 0.0116(19)
C00X 0.055(2) 0.071(3) 0.056(2) -0.0009(19) 0.0011(18) -0.025(2)
C00Y 0.054(2) 0.077(3) 0.053(2) -0.010(2) 0.0046(18) -0.005(2)
C00Z 0.049(2) 0.074(3) 0.064(2) -0.021(2) 0.0172(18) 0.0096(19)
C010 0.071(3) 0.081(3) 0.044(2) -0.005(2) 0.0067(18) 0.003(2)
C011 0.060(2) 0.082(3) 0.051(2) 0.000(2) 0.0188(18) 0.003(2)
C012 0.043(2) 0.061(3) 0.092(3) 0.008(2) -0.003(2) 0.0049(19)
C013 0.044(2) 0.104(3) 0.052(2) -0.014(2) -0.0056(17) 0.015(2)
C014 0.081(3) 0.068(3) 0.054(2) -0.008(2) 0.010(2) -0.015(2)
C015 0.046(2) 0.124(4) 0.043(2) 0.011(2) 0.0067(17) -0.003(2)
C016 0.061(2) 0.063(3) 0.073(3) 0.006(2) 0.031(2) 0.016(2)
C017 0.088(3) 0.050(2) 0.059(2) -0.0170(19) 0.007(2) -0.006(2)
C018 0.044(2) 0.089(3) 0.096(3) -0.023(3) -0.025(2) 0.004(2)
C019 0.054(2) 0.069(3) 0.082(3) 0.004(2) 0.013(2) -0.007(2)
C01A 0.050(2) 0.115(4) 0.062(3) 0.012(3) 0.0048(19) -0.033(2)
C01B 0.056(2) 0.071(3) 0.090(3) 0.024(2) 0.003(2) 0.004(2)
C01C 0.073(3) 0.095(3) 0.063(3) -0.008(2) 0.010(2) 0.011(2)
C01D 0.075(3) 0.066(3) 0.111(4) -0.001(3) 0.049(3) 0.016(2)
C01E 0.076(3) 0.082(3) 0.089(3) -0.033(3) 0.044(3) -0.007(3)
C01F 0.076(3) 0.113(4) 0.067(3) 0.016(3) 0.017(2) -0.010(3)
C01G 0.079(3) 0.110(4) 0.057(3) -0.013(3) 0.030(2) -0.005(3)
C01H 0.083(3) 0.118(4) 0.050(2) -0.003(3) 0.008(2) -0.013(3)
C01I 0.055(3) 0.143(5) 0.063(3) -0.032(3) -0.019(2) 0.019(3)
C01J 0.075(3) 0.105(4) 0.075(3) -0.036(3) 0.018(2) -0.027(3)
C01K 0.078(3) 0.107(4) 0.073(3) 0.008(3) -0.024(2) -0.013(3)
C01L 0.118(5) 0.175(7) 0.084(4) -0.062(4) 0.033(4) -0.068(5)
C01M 0.165(8) 0.208(10) 0.063(4) -0.013(5) 0.001(4) -0.102(8)
C01N 0.082(3) 0.229(7) 0.064(3) 0.000(4) 0.032(3) -0.015(4)
C01O 0.148(6) 0.169(8) 0.095(5) 0.039(5) -0.050(4) -0.049(6)

loop_
_atom_type_symbol
_atom_type_description
_atom_type_scat_dispersion_real
_atom_type_scat_dispersion_imag
_atom_type_scat_source
C C 0.0033 0.0016 'International Tables Vol C Tables 4.2.6.8 and 6.1.1.4'
H H 0.0000 0.0000 'International Tables Vol C Tables 4.2.6.8 and 6.1.1.4'
N N 0.0061 0.0033 'International Tables Vol C Tables 4.2.6.8 and 6.1.1.4'
O O 0.0106 0.0060 'International Tables Vol C Tables 4.2.6.8 and 6.1.1.4'
S S 0.1246 0.1234 'International Tables Vol C Tables 4.2.6.8 and 6.1.1.4'

loop_
_geom_angle_atom_site_label_1
_geom_angle_atom_site_label_2
_geom_angle_atom_site_label_3
_geom_angle
O006 S001 O004 121.01(16)
O006 S001 N00A 106.28(15)
O004 S001 N00A 105.44(14)
O006 S001 C00H 106.59(16)
O004 S001 C00H 107.50(15)
N00A S001 C00H 109.75(14)
O00C S002 O009 119.07(18)
O00C S002 N00B 106.69(15)
O009 S002 N00B 109.45(15)
O00C S002 C00Q 108.66(16)
O009 S002 C00Q 107.34(16)
N00B S002 C00Q 104.73(14)
C00O N007 C00E 124.3(3)
C00O N007 H8B 117(3)
C00E N007 H8B 118(3)
C00L N008 C00D 124.3(3)
C00L N008 H8A 119(2)
C00D N008 H8A 117(2)
C00D N00A C00R 116.4(3)
C00D N00A S001 118.7(2)
C00R N00A S001 117.8(2)
C00E N00B C00J 121.3(2)
C00E N00B S002 119.2(2)
C00J N00B S002 114.9(2)
C00G C00D N008 120.8(3)
C00G C00D N00A 123.5(3)
N008 C00D N00A 115.7(3)
C00I C00E N007 120.7(3)
C00I C00E N00B 126.4(3)
N007 C00E N00B 112.8(2)
C016 C00F C011 118.2(3)
C016 C00F C00G 123.9(3)
C011 C00F C00G 117.9(3)
C00D C00G C00F 128.4(3)
C00D C00G H56G 115.8
C00F C00G H56G 115.8
C00X C00H C00N 120.3(3)
C00X C00H S001 120.1(3)
C00N C00H S001 119.6(2)
C00E C00I C00K 131.4(3)
C00E C00I H00I 114.3
C00K C00I H00I 114.3
N00B C00J C00M 113.4(3)
N00B C00J H00E 108.9
C00M C00J H00E 108.9
N00B C00J H00F 108.9
C00M C00J H00F 108.9
H00E C00J H00F 107.7
C00Y C00K C00S 117.5(3)
C00Y C00K C00I 118.8(3)
C00S C00K C00I 123.7(3)
O003 C00L N008 123.8(3)
O003 C00L C00Z 121.6(3)
N008 C00L C00Z 114.5(3)
C013 C00M C00P 118.6(3)
C013 C00M C00J 120.3(3)
C00P C00M C00J 121.0(3)
C010 C00N C00H 119.3(3)
C010 C00N H00N 120.4
C00H C00N H00N 120.4
O005 C00O N007 122.7(3)
O005 C00O C01B 122.0(3)
N007 C00O C01B 115.3(3)
C00M C00P C012 120.3(3)
C00M C00P H00P 119.8
C012 C00P H00P 119.8
C017 C00Q C00T 119.7(3)
C017 C00Q S002 120.4(3)
C00T C00Q S002 119.9(3)
C00U C00R N00A 110.4(3)
C00U C00R H00G 109.6
N00A C00R H00G 109.6
C00U C00R H00H 109.6
N00A C00R H00H 109.6
H00G C00R H00H 108.1
C019 C00S C00K 120.5(4)
C019 C00S H00S 119.7
C00K C00S H00S 119.7
C00Q C00T C00W 119.5(3)
C00Q C00T H00T 120.3
C00W C00T H00T 120.3
C01K C00U C01J 119.3(4)
C01K C00U C00R 120.0(4)
C01J C00U C00R 120.7(4)
C00W C00V C014 117.5(3)
C00W C00V C01C 121.7(3)
C014 C00V C01C 120.8(4)
C00V C00W C00T 121.9(3)
C00V C00W H00W 119.1
C00T C00W H00W 119.1
C00H C00X C01A 118.7(4)
C00H C00X H00X 120.7
C01A C00X H00X 120.7
C01H C00Y C00K 121.8(4)
C01H C00Y H00Y 119.1
C00K C00Y H00Y 119.1
C00L C00Z H00A 109.5
C00L C00Z H00B 109.5
H00A C00Z H00B 109.5
C00L C00Z H00C 109.5
H00A C00Z H00C 109.5
H00B C00Z H00C 109.5
C015 C010 C00N 121.6(4)
C015 C010 H010 119.2
C00N C010 H010 119.2
C01G C011 C00F 121.1(4)
C01G C011 H011 119.4
C00F C011 H011 119.4
C018 C012 C00P 119.6(4)
C018 C012 H012 120.2
C00P C012 H012 120.2
C00M C013 C01I 121.0(4)
C00M C013 H013 119.5
C01I C013 H013 119.5
C00V C014 C017 121.7(4)
C00V C014 H014 119.2
C017 C014 H014 119.2
C010 C015 C01A 118.2(3)
C010 C015 C01N 121.3(5)
C01A C015 C01N 120.5(4)
C00F C016 C01D 120.6(4)
C00F C016 H016 119.7
C01D C016 H016 119.7
C00Q C017 C014 119.7(4)
C00Q C017 H017 120.1
C014 C017 H017 120.1
C01I C018 C012 120.8(4)
C01I C018 H018 119.6
C012 C018 H018 119.6
C01F C019 C00S 120.3(4)
C01F C019 H019 119.9
C00S C019 H019 119.9
C015 C01A C00X 121.9(4)
C015 C01A H88A 119.0
C00X C01A H88A 119.0
C00O C01B H01A 109.5
C00O C01B H01B 109.5
H01A C01B H01B 109.5
C00O C01B H01C 109.5
H01A C01B H01C 109.5
H01B C01B H01C 109.5
C00V C01C H01D 109.5
C00V C01C H01E 109.5
H01D C01C H01E 109.5
C00V C01C H01F 109.5
H01D C01C H01F 109.5
H01E C01C H01F 109.5
C01E C01D C016 120.1(4)
C01E C01D H01G 120.0
C016 C01D H01G 120.0
C01G C01E C01D 119.9(4)
C01G C01E H01H 120.1
C01D C01E H01H 120.1
C01H C01F C019 120.0(4)
C01H C01F H01I 120.0
C019 C01F H01I 120.0
C01E C01G C011 120.1(4)
C01E C01G H01J 120.0
C011 C01G H01J 120.0
C01F C01H C00Y 119.9(4)
C01F C01H H01K 120.1
C00Y C01H H01K 120.1
C018 C01I C013 119.7(4)
C018 C01I H01L 120.2
C013 C01I H01L 120.2
C00U C01J C01L 119.7(6)
C00U C01J H01M 120.2
C01L C01J H01M 120.2
C00U C01K C01O 120.7(6)
C00U C01K H01N 119.6
C01O C01K H01N 119.6
C01M C01L C01J 118.2(7)
C01M C01L H01O 120.9
C01J C01L H01O 120.9
C01O C01M C01L 122.8(8)
C01O C01M H01P 118.6
C01L C01M H01P 118.6
C015 C01N H88G 109.5
C015 C01N H77H 109.5
H88G C01N H77H 109.5
C015 C01N H44I 109.5
H88G C01N H44I 109.5
H77H C01N H44I 109.5
C01M C01O C01K 119.2(8)
C01M C01O H01Q 120.4
C01K C01O H01Q 120.4

loop_
_geom_bond_atom_site_label_1
_geom_bond_atom_site_label_2
_geom_bond_distance
S001 O006 1.424(2)
S001 O004 1.429(2)
S001 N00A 1.639(3)
S001 C00H 1.761(3)
S002 O00C 1.431(3)
S002 O009 1.442(3)
S002 N00B 1.654(3)
S002 C00Q 1.767(3)
O003 C00L 1.218(4)
O005 C00O 1.227(4)
N007 C00O 1.356(4)
N007 C00E 1.410(4)
N007 H8B 0.85(4)
N008 C00L 1.344(4)
N008 C00D 1.424(4)
N008 H8A 0.81(3)
N00A C00D 1.426(4)
N00A C00R 1.495(4)
N00B C00E 1.433(4)
N00B C00J 1.487(4)
C00D C00G 1.327(4)
C00E C00I 1.332(4)
C00F C016 1.374(5)
C00F C011 1.389(5)
C00F C00G 1.477(4)
C00G H56G 0.9300
C00H C00X 1.376(5)
C00H C00N 1.385(5)
C00I C00K 1.465(5)
C00I H00I 0.9300
C00J C00M 1.505(4)
C00J H00E 0.9700
C00J H00F 0.9700
C00K C00Y 1.387(5)
C00K C00S 1.396(5)
C00L C00Z 1.508(4)
C00M C013 1.380(5)
C00M C00P 1.382(4)
C00N C010 1.381(5)
C00N H00N 0.9300
C00O C01B 1.496(5)
C00P C012 1.391(5)
C00P H00P 0.9300
C00Q C017 1.375(5)
C00Q C00T 1.381(5)
C00R C00U 1.493(5)
C00R H00G 0.9700
C00R H00H 0.9700
C00S C019 1.385(5)
C00S H00S 0.9300
C00T C00W 1.388(5)
C00T H00T 0.9300
C00U C01K 1.367(6)
C00U C01J 1.379(5)
C00V C00W 1.375(5)
C00V C014 1.380(5)
C00V C01C 1.515(5)
C00W H00W 0.9300
C00X C01A 1.386(5)
C00X H00X 0.9300
C00Y C01H 1.377(6)
C00Y H00Y 0.9300
C00Z H00A 0.9600
C00Z H00B 0.9600
C00Z H00C 0.9600
C010 C015 1.366(6)
C010 H010 0.9300
C011 C01G 1.376(5)
C011 H011 0.9300
C012 C018 1.369(6)
C012 H012 0.9300
C013 C01I 1.381(5)
C013 H013 0.9300
C014 C017 1.387(5)
C014 H014 0.9300
C015 C01A 1.376(6)
C015 C01N 1.515(5)
C016 C01D 1.387(5)
C016 H016 0.9300
C017 H017 0.9300
C018 C01I 1.360(6)
C018 H018 0.9300
C019 C01F 1.375(6)
C019 H019 0.9300
C01A H88A 0.9300
C01B H01A 0.9600
C01B H01B 0.9600
C01B H01C 0.9600
C01C H01D 0.9600
C01C H01E 0.9600
C01C H01F 0.9600
C01D C01E 1.375(6)
C01D H01G 0.9300
C01E C01G 1.362(6)
C01E H01H 0.9300
C01F C01H 1.366(6)
C01F H01I 0.9300
C01G H01J 0.9300
C01H H01K 0.9300
C01I H01L 0.9300
C01J C01L 1.411(7)
C01J H01M 0.9300
C01K C01O 1.384(8)
C01K H01N 0.9300
C01L C01M 1.356(10)
C01L H01O 0.9300
C01M C01O 1.336(10)
C01M H01P 0.9300
C01N H88G 0.9600
C01N H77H 0.9600
C01N H44I 0.9600
C01O H01Q 0.9300
